data_4077608
loop_
_publ_author_name
'Fumagalli, Alessandro'
'Martinengo, Secondo'
'Bernasconi, Giovanni'
'Noziglia, Luciana'
'Albano, Vincenzo G.'
'Monari, Magda'
'Castellari, Carlo'

_publ_section_title
;
 Skeletal Growth by Condensation of Small Metal Fragments on a Carbido
 Carbonyl Cluster. Synthesis of the Anions [Rh15C2(CO)24X2]3-(X = Cl, Br,
 I) and Molecular Structure of the Bromo and Iodo Derivatives
;
_journal_issue 24
_journal_name_full Organometallics
_journal_page_first 5149
_journal_paper_doi 10.1021/om000577p
_journal_volume 19
_journal_year 2000
_chemical_formula_sum 'C50.9 H60.3 I2 N3 O24.81 Rh15'
_chemical_formula_weight 2908.61
_chemical_name_systematic
; 
 ? 
;
_space_group_IT_number 14
_symmetry_cell_setting monoclinic
_symmetry_space_group_name_Hall '-P 2yn'
_symmetry_space_group_name_H-M 'P 1 21/n 1'
_atom_sites_solution_hydrogens geom
_atom_sites_solution_primary direct
_atom_sites_solution_secondary difmap
_audit_creation_method SHELXL
_cell_angle_alpha 90.00
_cell_angle_beta 93.6930(10)
_cell_angle_gamma 90.00
_cell_formula_units_Z 4
_cell_length_a 20.8365(2)
_cell_length_b 15.0577(2)
_cell_length_c 24.9047(3)
_cell_measurement_temperature 293(2)
_cell_volume 7797.62(16)
_computing_cell_refinement 'SMART-NT V5.0 (Bruker 1998)'
_computing_data_collection 'SMART-NT V5.0 (Bruker 1998)'
_computing_data_reduction 'SAINT-NT V5.0 (Bruker 1998)'
_computing_structure_refinement 'SHELXL-93 (Sheldrick, 1993)'
_computing_structure_solution 'SHELXS-86 (Sheldrick, 1990)'
_diffrn_ambient_temperature 293(2)
_diffrn_measurement_device 'Bruker SMART-CCD'
_diffrn_measurement_method /w
_diffrn_radiation_monochromator graphite
_diffrn_radiation_source 'fine-focus sealed tube'
_diffrn_radiation_type MoK\a
_diffrn_radiation_wavelength 0.71073
_diffrn_reflns_av_R_equivalents 0.0000
_diffrn_reflns_av_sigmaI/netI 0.0322
_diffrn_reflns_limit_h_max 27
_diffrn_reflns_limit_h_min -27
_diffrn_reflns_limit_k_max 19
_diffrn_reflns_limit_k_min 0
_diffrn_reflns_limit_l_max 33
_diffrn_reflns_limit_l_min 0
_diffrn_reflns_number 17662
_diffrn_reflns_theta_max 28.23
_diffrn_reflns_theta_min 2.12
_diffrn_standards_decay_% 0
_exptl_absorpt_coefficient_mu 3.940
_exptl_absorpt_correction_T_max 0.9867
_exptl_absorpt_correction_T_min 0.6486
_exptl_absorpt_correction_type integration
_exptl_crystal_colour black
_exptl_crystal_density_diffrn 2.478
_exptl_crystal_description Parallelepiped
_exptl_crystal_F_000 5465
_exptl_crystal_size_max 0.45
_exptl_crystal_size_mid 0.40
_exptl_crystal_size_min 0.35
_refine_diff_density_max 1.014
_refine_diff_density_min -0.751
_refine_diff_density_rms 0.111
_refine_ls_extinction_method none
_refine_ls_goodness_of_fit_all 0.988
_refine_ls_goodness_of_fit_obs 1.080
_refine_ls_matrix_type fullcycle
_refine_ls_number_parameters 749
_refine_ls_number_reflns 17654
_refine_ls_number_restraints 43
_refine_ls_restrained_S_all 1.011
_refine_ls_restrained_S_obs 1.088
_refine_ls_R_factor_all 0.0424
_refine_ls_R_factor_obs 0.0269
_refine_ls_shift/esd_max 0.008
_refine_ls_shift/esd_mean 0.001
_refine_ls_structure_factor_coef Fsqd
_refine_ls_weighting_details 'w=1/[\s^2^(Fo^2^)+(0.0378P)^2^+0.0000P] where P=(Fo^2^+2Fc^2^)/3'
_refine_ls_weighting_scheme calc
_refine_ls_wR_factor_all 0.0694
_refine_ls_wR_factor_obs 0.0648
_reflns_number_observed 13507
_reflns_number_total 17662
_reflns_observed_criterion >2sigma(I)
_cod_data_source_file om000577p.cif
_cod_data_source_block rhir
_cod_depositor_comments
;
The following automatic conversions were performed:

'_symmetry_cell_setting' value 'Monoclinic' changed to 'monoclinic'
according to /home/saulius/struct/CIF-dictionaries/cif_core.dic
dictionary named 'cif_core.dic' version 2.4.2 from 2011-04-26.

Automatic conversion script
Id: cif_fix_values 1715 2011-07-08 13:25:40Z adriana 

The following automatic conversions were performed:

'_refine_ls_weighting_scheme' value 'calc
w=1/[\s^2^(Fo^2^)+(0.0378P)^2^+0.0000P] where P=(Fo^2^+2Fc^2^)/3' was
changed to 'calc'. New tag '_refine_ls_weighting_details' was
created. The value of the new tag was set to
'w=1/[\s^2^(Fo^2^)+(0.0378P)^2^+0.0000P] where P=(Fo^2^+2Fc^2^)/3'.

Automatic conversion script
Id: cif_fix_values 3143 2015-03-26 13:38:13Z robertas 
;
_cod_original_cell_volume 7797.6(2)
_cod_original_sg_symbol_H-M P2(1)/n
_cod_original_formula_sum 'C50.90 H60.30 I2 N3 O24.81 Rh15'
_cod_database_code 4077608

loop_
_symmetry_equiv_pos_as_xyz
'x, y, z'
'-x+1/2, y+1/2, -z+1/2'
'-x, -y, -z'
'x-1/2, -y-1/2, z-1/2'

loop_
_atom_site_aniso_label
_atom_site_aniso_U_11
_atom_site_aniso_U_22
_atom_site_aniso_U_33
_atom_site_aniso_U_23
_atom_site_aniso_U_13
_atom_site_aniso_U_12
Rh15 0.0358(2) 0.0296(2) 0.0365(2) -0.00654(14) -0.00228(15) -0.00047(14)
Rh2 0.0300(2) 0.0270(2) 0.0314(2) 0.00204(13) 0.00115(13) -0.00058(13)
Rh3 0.0293(2) 0.0275(2) 0.0319(2) -0.00218(13) 0.00386(13) -0.00046(13)
Rh4 0.0314(2) 0.0314(2) 0.0350(2) 0.00012(14) -0.00520(14) 0.00138(14)
Rh5 0.0297(2) 0.0333(2) 0.0424(2) 0.00092(15) 0.00143(15) -0.00482(14)
Rh6 0.0284(2) 0.0392(2) 0.0325(2) 0.00061(14) 0.00559(14) 0.00162(14)
Rh7 0.0301(2) 0.0300(2) 0.0300(2) 0.00154(13) -0.00001(13) -0.00017(13)
Rh8 0.0311(2) 0.0284(2) 0.0326(2) -0.00291(13) 0.00162(14) -0.00130(14)
Rh9 0.0354(2) 0.0310(2) 0.0363(2) 0.00526(14) 0.00469(15) -0.00462(14)
Rh10 0.0297(2) 0.0369(2) 0.0390(2) -0.00138(14) -0.00075(15) -0.00585(15)
Rh11 0.0382(2) 0.0287(2) 0.0349(2) -0.00235(13) 0.00223(15) 0.00530(14)
Rh12 0.0403(2) 0.0428(2) 0.0278(2) -0.00424(14) 0.00322(15) 0.0044(2)
Rh13 0.0436(2) 0.0398(2) 0.0288(2) 0.00549(14) 0.00017(15) 0.0026(2)
Rh14 0.0357(2) 0.0261(2) 0.0379(2) 0.00187(13) 0.00123(15) 0.00236(14)
Rh1 0.0255(2) 0.0243(2) 0.02494(15) 0.00008(12) 0.00108(12) 0.00013(12)
I1 0.0455(2) 0.0489(2) 0.03158(15) 0.00832(12) -0.00180(13) -0.00319(14)
I2 0.0490(2) 0.0509(2) 0.0347(2) -0.01234(13) 0.00847(13) -0.00701(15)
C25 0.025(2) 0.031(2) 0.030(2) 0.000(2) 0.001(2) -0.001(2)
C26 0.031(2) 0.029(2) 0.028(2) 0.002(2) 0.004(2) -0.002(2)
C1 0.053(3) 0.048(3) 0.071(4) -0.023(3) 0.002(3) 0.001(3)
O1 0.097(4) 0.077(3) 0.124(4) -0.066(3) 0.017(3) -0.005(3)
C2 0.050(3) 0.044(3) 0.066(3) -0.004(2) -0.020(3) 0.001(2)
O2 0.079(3) 0.062(3) 0.133(4) 0.008(3) -0.050(3) 0.021(2)
C3 0.032(3) 0.053(3) 0.067(3) -0.002(2) 0.009(2) -0.012(2)
O3 0.063(3) 0.102(4) 0.131(4) -0.013(3) 0.026(3) -0.028(3)
C4 0.035(3) 0.069(3) 0.041(3) 0.003(2) 0.007(2) 0.004(2)
O4 0.037(2) 0.128(4) 0.079(3) -0.007(3) -0.001(2) 0.014(2)
C5 0.067(4) 0.042(3) 0.064(3) 0.007(2) 0.002(3) -0.017(3)
O5 0.125(5) 0.063(3) 0.155(5) 0.007(3) -0.016(4) -0.047(3)
C6 0.048(3) 0.060(3) 0.059(3) -0.004(3) -0.001(3) -0.012(3)
O6 0.049(3) 0.126(4) 0.108(4) 0.002(3) -0.011(2) -0.044(3)
C7 0.069(4) 0.042(3) 0.044(3) -0.002(2) 0.012(3) 0.014(3)
O7 0.144(5) 0.065(3) 0.078(3) -0.015(2) 0.040(3) 0.035(3)
C8 0.061(4) 0.074(4) 0.046(3) -0.014(3) 0.000(3) 0.011(3)
O8 0.116(4) 0.120(4) 0.063(3) -0.050(3) -0.006(3) 0.015(3)
C9 0.073(4) 0.066(4) 0.045(3) 0.006(3) -0.008(3) 0.007(3)
O9 0.139(5) 0.122(4) 0.071(3) 0.022(3) -0.048(3) 0.033(4)
C10 0.058(3) 0.036(3) 0.052(3) 0.003(2) 0.003(2) 0.004(2)
O10 0.107(4) 0.053(2) 0.071(3) 0.027(2) 0.004(2) 0.019(2)
C11 0.048(3) 0.044(3) 0.045(3) -0.006(2) -0.008(2) 0.006(2)
O11 0.092(3) 0.065(3) 0.050(2) -0.014(2) -0.027(2) 0.012(2)
C12 0.052(3) 0.038(3) 0.053(3) -0.007(2) -0.001(2) -0.010(2)
O12 0.088(3) 0.064(3) 0.097(3) -0.030(2) 0.028(3) -0.041(2)
C13 0.043(3) 0.040(3) 0.042(3) 0.005(2) 0.002(2) -0.007(2)
O13 0.056(2) 0.077(3) 0.071(2) 0.033(2) 0.004(2) -0.017(2)
C14 0.037(3) 0.035(3) 0.045(3) -0.004(2) 0.001(2) 0.002(2)
O14 0.062(2) 0.030(2) 0.075(2) 0.000(2) 0.010(2) -0.001(2)
C15 0.043(3) 0.036(3) 0.048(3) 0.002(2) 0.008(2) 0.005(2)
O15 0.051(2) 0.052(2) 0.085(3) 0.013(2) 0.018(2) 0.020(2)
C16 0.037(3) 0.047(3) 0.041(3) 0.003(2) 0.005(2) -0.004(2)
O16 0.049(2) 0.071(3) 0.075(3) -0.011(2) 0.032(2) -0.007(2)
C17 0.040(3) 0.055(3) 0.050(3) 0.013(2) 0.010(2) -0.005(2)
O17 0.077(3) 0.076(3) 0.092(3) 0.034(2) 0.049(3) 0.008(2)
C18 0.040(3) 0.060(3) 0.040(3) -0.005(2) 0.007(2) 0.001(2)
O18 0.051(2) 0.119(4) 0.056(2) -0.028(2) 0.020(2) 0.010(2)
C19 0.038(3) 0.049(3) 0.045(3) 0.000(2) -0.002(2) -0.006(2)
O19 0.055(2) 0.081(3) 0.071(2) 0.021(2) -0.030(2) -0.013(2)
C20 0.048(3) 0.038(3) 0.039(2) -0.002(2) 0.004(2) 0.002(2)
O20 0.049(2) 0.052(2) 0.069(2) -0.001(2) -0.006(2) 0.020(2)
C21 0.038(3) 0.043(3) 0.048(3) -0.002(2) -0.001(2) -0.007(2)
O21 0.053(2) 0.067(2) 0.071(2) -0.033(2) 0.000(2) -0.010(2)
C22 0.038(3) 0.036(3) 0.051(3) 0.000(2) -0.004(2) -0.002(2)
O22 0.080(3) 0.028(2) 0.074(3) -0.005(2) -0.014(2) -0.002(2)
C23 0.055(3) 0.050(3) 0.044(3) 0.012(2) -0.001(2) -0.002(2)
O23 0.088(3) 0.073(3) 0.069(3) 0.042(2) -0.009(2) -0.022(2)
C24 0.072(4) 0.059(3) 0.032(3) 0.005(2) 0.007(2) 0.013(3)
O24 0.139(4) 0.087(3) 0.055(2) 0.021(2) 0.045(3) 0.031(3)
N1 0.048(3) 0.045(2) 0.052(2) -0.007(2) -0.009(2) 0.007(2)
N2 0.056(3) 0.046(2) 0.044(2) -0.002(2) 0.018(2) -0.001(2)
N3 0.082(4) 0.104(5) 0.091(4) -0.019(4) -0.030(3) -0.001(3)

loop_
_atom_site_label
_atom_site_type_symbol
_atom_site_fract_x
_atom_site_fract_y
_atom_site_fract_z
_atom_site_U_iso_or_equiv
_atom_site_thermal_displace_type
_atom_site_occupancy
_atom_site_calc_flag
_atom_site_refinement_flags
_atom_site_disorder_group
Rh15 Rh 0.55006(2) 0.86925(2) 0.251650(13) 0.03416(8) Uani 1 d . .
Rh2 Rh 0.50416(2) 0.85575(2) 0.133637(13) 0.02951(7) Uani 1 d . .
Rh3 Rh 0.57175(2) 0.67695(2) 0.139308(13) 0.02946(7) Uani 1 d . .
Rh4 Rh 0.59678(2) 0.70041(2) 0.253110(13) 0.03294(8) Uani 1 d . .
Rh5 Rh 0.63186(2) 0.83610(2) 0.164894(14) 0.03517(8) Uani 1 d . .
Rh6 Rh 0.33588(2) 0.73599(2) 0.228476(13) 0.03322(8) Uani 1 d . .
Rh7 Rh 0.37655(2) 0.77970(2) 0.122923(12) 0.03012(7) Uani 1 d . .
Rh8 Rh 0.44401(2) 0.59066(2) 0.125374(13) 0.03071(8) Uani 1 d . .
Rh9 Rh 0.39471(2) 0.56837(2) 0.231596(13) 0.03416(8) Uani 1 d . .
Rh10 Rh 0.31614(2) 0.62097(2) 0.130392(14) 0.03535(8) Uani 1 d . .
Rh11 Rh 0.41334(2) 0.89487(2) 0.208730(13) 0.03395(8) Uani 1 d . .
Rh12 Rh 0.43521(2) 0.80056(2) 0.307069(13) 0.03690(8) Uani 1 d . .
Rh13 Rh 0.49421(2) 0.63081(2) 0.308266(13) 0.03746(9) Uani 1 d . .
Rh14 Rh 0.53081(2) 0.54501(2) 0.211035(13) 0.03327(8) Uani 1 d . .
Rh1 Rh 0.468281(15) 0.72128(2) 0.215876(11) 0.02495(7) Uani 1 d . .
I1 I 0.42488(2) 0.87886(2) 0.045171(11) 0.04218(8) Uani 1 d . .
I2 I 0.52779(2) 0.59424(2) 0.048674(11) 0.04465(8) Uani 1 d . .
C25 C 0.3973(2) 0.6758(3) 0.1708(2) 0.0288(9) Uani 1 d . .
C26 C 0.5482(2) 0.7722(3) 0.19014(15) 0.0290(9) Uani 1 d . .
C1 C 0.5353(3) 0.9653(4) 0.2973(2) 0.0575(14) Uani 1 d . .
O1 O 0.5296(2) 1.0261(3) 0.3237(2) 0.099(2) Uani 1 d . .
C2 C 0.6593(3) 0.6240(3) 0.2844(2) 0.0545(14) Uani 1 d . .
O2 O 0.6966(2) 0.5751(3) 0.3021(2) 0.094(2) Uani 1 d . .
C3 C 0.7161(2) 0.8729(3) 0.1486(2) 0.0503(13) Uani 1 d . .
O3 O 0.7649(2) 0.8929(3) 0.1359(2) 0.098(2) Uani 1 d . .
C4 C 0.2473(2) 0.7546(4) 0.2116(2) 0.0482(12) Uani 1 d . .
O4 O 0.1945(2) 0.7668(3) 0.2009(2) 0.0813(13) Uani 1 d . .
C5 C 0.3535(3) 0.4591(4) 0.2185(2) 0.0576(14) Uani 1 d . .
O5 O 0.3303(3) 0.3927(3) 0.2107(2) 0.115(2) Uani 1 d . .
C6 C 0.2347(3) 0.5671(4) 0.1159(2) 0.0558(13) Uani 1 d . .
O6 O 0.1861(2) 0.5355(3) 0.1063(2) 0.095(2) Uani 1 d . .
C7 C 0.3827(3) 0.9882(3) 0.2509(2) 0.0515(13) Uani 1 d . .
O7 O 0.3653(3) 1.0437(3) 0.2759(2) 0.094(2) Uani 1 d . .
C8 C 0.4412(3) 0.8755(4) 0.3670(2) 0.0601(15) Uani 1 d . .
O8 O 0.4436(2) 0.9202(3) 0.4047(2) 0.100(2) Uani 1 d . .
C9 C 0.5465(3) 0.5880(4) 0.3657(2) 0.0619(15) Uani 1 d . .
O9 O 0.5790(3) 0.5624(4) 0.4004(2) 0.113(2) Uani 1 d . .
C10 C 0.5602(3) 0.4524(3) 0.2561(2) 0.0487(12) Uani 1 d . .
O10 O 0.5786(2) 0.3977(3) 0.2846(2) 0.0770(12) Uani 1 d . .
C11 C 0.6004(2) 0.7894(3) 0.3100(2) 0.0462(12) Uani 1 d . .
O11 O 0.6220(2) 0.8052(3) 0.35389(14) 0.0703(12) Uani 1 d . .
C12 C 0.6292(2) 0.9325(3) 0.2233(2) 0.0479(12) Uani 1 d . .
O12 O 0.6579(2) 0.9970(3) 0.2341(2) 0.0821(13) Uani 1 d . .
C13 C 0.5805(2) 0.9107(3) 0.1039(2) 0.0419(11) Uani 1 d . .
O13 O 0.5977(2) 0.9622(3) 0.0730(2) 0.0681(11) Uani 1 d . .
C14 C 0.4722(2) 0.9682(3) 0.1669(2) 0.0390(10) Uani 1 d . .
O14 O 0.4850(2) 1.0438(2) 0.16013(15) 0.0554(9) Uani 1 d . .
C15 C 0.6110(2) 0.5634(3) 0.1717(2) 0.0423(11) Uani 1 d . .
O15 O 0.6593(2) 0.5259(2) 0.1664(2) 0.0621(10) Uani 1 d . .
C16 C 0.6508(2) 0.7201(3) 0.1115(2) 0.0418(11) Uani 1 d . .
O16 O 0.6937(2) 0.7054(3) 0.0853(2) 0.0637(10) Uani 1 d . .
C17 C 0.3202(2) 0.6210(3) 0.2697(2) 0.0480(12) Uani 1 d . .
O17 O 0.2853(2) 0.5986(3) 0.3015(2) 0.0796(13) Uani 1 d . .
C18 C 0.3386(2) 0.8050(3) 0.2994(2) 0.0466(12) Uani 1 d . .
O18 O 0.2996(2) 0.8339(3) 0.32660(15) 0.0746(12) Uani 1 d . .
C19 C 0.2995(2) 0.7273(3) 0.0812(2) 0.0441(11) Uani 1 d . .
O19 O 0.2614(2) 0.7467(3) 0.0462(2) 0.0702(11) Uani 1 d . .
C20 C 0.3369(2) 0.8895(3) 0.1547(2) 0.0415(11) Uani 1 d . .
O20 O 0.2895(2) 0.9294(2) 0.14391(15) 0.0571(9) Uani 1 d . .
C21 C 0.3668(2) 0.5362(3) 0.0844(2) 0.0435(11) Uani 1 d . .
O21 O 0.3550(2) 0.4815(3) 0.05247(15) 0.0638(10) Uani 1 d . .
C22 C 0.4810(2) 0.4732(3) 0.1548(2) 0.0419(11) Uani 1 d . .
O22 O 0.4729(2) 0.3990(2) 0.14228(15) 0.0616(10) Uani 1 d . .
C23 C 0.4346(3) 0.5275(3) 0.3046(2) 0.0500(12) Uani 1 d . .
O23 O 0.4245(2) 0.4685(3) 0.3340(2) 0.0774(13) Uani 1 d . .
C24 C 0.4384(3) 0.6957(4) 0.3578(2) 0.0542(14) Uani 1 d . .
O24 O 0.4169(3) 0.6811(3) 0.3991(2) 0.092(2) Uani 1 d . .
N1 N 0.6605(2) 0.2527(3) 0.1327(2) 0.0488(10) Uani 1 d D .
C27 C 0.7118(5) 0.2427(6) 0.1777(4) 0.0631(10) Uiso 0.56 d PD 1
H27A H 0.7528(5) 0.2326(6) 0.1623(4) 0.076 Uiso 0.56 calc PR 1
H27B H 0.7022(5) 0.1907(6) 0.1988(4) 0.076 Uiso 0.56 calc PR 1
C29 C 0.6785(5) 0.3275(7) 0.0964(4) 0.0631(10) Uiso 0.56 d PD 1
H29A H 0.7196(5) 0.3137(7) 0.0823(4) 0.076 Uiso 0.56 calc PR 1
H29B H 0.6840(5) 0.3811(7) 0.1178(4) 0.076 Uiso 0.56 calc PR 1
C31 C 0.6513(5) 0.1649(6) 0.1054(4) 0.0631(10) Uiso 0.56 d PD 1
H31A H 0.6155(5) 0.1688(6) 0.0786(4) 0.076 Uiso 0.56 calc PR 1
H31B H 0.6409(5) 0.1205(6) 0.1316(4) 0.076 Uiso 0.56 calc PR 1
C33 C 0.5955(5) 0.2795(7) 0.1542(4) 0.0631(10) Uiso 0.56 d PD 1
H33A H 0.5627(5) 0.2802(7) 0.1247(4) 0.076 Uiso 0.56 calc PR 1
H33B H 0.5988(5) 0.3390(7) 0.1691(4) 0.076 Uiso 0.56 calc PR 1
C28 C 0.7181(3) 0.3233(5) 0.2153(3) 0.0902(10) Uiso 1 d D .
H28A H 0.7515(3) 0.3125(5) 0.2429(3) 0.135 Uiso 1 calc R 1
H28B H 0.6781(3) 0.3330(5) 0.2314(3) 0.135 Uiso 1 calc R 1
H28C H 0.7288(3) 0.3749(5) 0.1950(3) 0.135 Uiso 1 calc R 1
C30 C 0.6303(3) 0.3465(5) 0.0493(3) 0.0902(10) Uiso 1 d D .
H30A H 0.6456(3) 0.3948(5) 0.0285(3) 0.135 Uiso 1 calc R 1
H30B H 0.5896(3) 0.3621(5) 0.0626(3) 0.135 Uiso 1 calc R 1
H30C H 0.6253(3) 0.2945(5) 0.0271(3) 0.135 Uiso 1 calc R 1
C32 C 0.7139(3) 0.1354(5) 0.0771(3) 0.0902(10) Uiso 1 d D .
H32A H 0.7066(3) 0.0789(5) 0.0600(3) 0.135 Uiso 1 calc R 1
H32B H 0.7493(3) 0.1306(5) 0.1037(3) 0.135 Uiso 1 calc R 1
H32C H 0.7239(3) 0.1788(5) 0.0507(3) 0.135 Uiso 1 calc R 1
C34 C 0.5753(3) 0.2132(5) 0.1986(3) 0.0902(10) Uiso 1 d D .
H34A H 0.5348(3) 0.2314(5) 0.2113(3) 0.135 Uiso 1 calc R 1
H34B H 0.6074(3) 0.2133(5) 0.2281(3) 0.135 Uiso 1 calc R 1
H34C H 0.5714(3) 0.1545(5) 0.1838(3) 0.135 Uiso 1 calc R 1
N2 N 0.3197(2) 0.1917(3) 0.07043(15) 0.0478(10) Uani 1 d D .
C35 C 0.3740(3) 0.2489(5) 0.0528(3) 0.0654(10) Uiso 0.75 d PD 1
H35A H 0.3821(3) 0.2962(5) 0.0788(3) 0.079 Uiso 0.75 calc PR 1
H35B H 0.3611(3) 0.2761(5) 0.0184(3) 0.079 Uiso 0.75 calc PR 1
C37 C 0.3396(4) 0.1357(5) 0.1193(3) 0.0654(10) Uiso 0.75 d PD 1
H37A H 0.3730(4) 0.0946(5) 0.1098(3) 0.079 Uiso 0.75 calc PR 1
H37B H 0.3030(4) 0.1010(5) 0.1291(3) 0.079 Uiso 0.75 calc PR 1
C39 C 0.3016(4) 0.1292(5) 0.0237(3) 0.0654(10) Uiso 0.75 d PD 1
H39A H 0.3372(4) 0.0894(5) 0.0184(3) 0.079 Uiso 0.75 calc PR 1
H39B H 0.2936(4) 0.1637(5) -0.0090(3) 0.079 Uiso 0.75 calc PR 1
C41 C 0.2638(4) 0.2495(5) 0.0836(3) 0.0654(10) Uiso 0.75 d PD 1
H41A H 0.2776(4) 0.2884(5) 0.1132(3) 0.079 Uiso 0.75 calc PR 1
H41B H 0.2299(4) 0.2118(5) 0.0958(3) 0.079 Uiso 0.75 calc PR 1
C36 C 0.4370(3) 0.1953(5) 0.0472(3) 0.0913(11) Uiso 1 d D .
H36A H 0.4700(3) 0.2344(5) 0.0359(3) 0.137 Uiso 1 calc R 1
H36B H 0.4295(3) 0.1492(5) 0.0210(3) 0.137 Uiso 1 calc R 1
H36C H 0.4505(3) 0.1694(5) 0.0813(3) 0.137 Uiso 1 calc R 1
C38 C 0.3647(3) 0.1910(5) 0.1682(3) 0.0913(11) Uiso 1 d D .
H38A H 0.3765(3) 0.1521(5) 0.1977(3) 0.137 Uiso 1 calc R 1
H38B H 0.3317(3) 0.2309(5) 0.1783(3) 0.137 Uiso 1 calc R 1
H38C H 0.4017(3) 0.2245(5) 0.1590(3) 0.137 Uiso 1 calc R 1
C40 C 0.2411(3) 0.0740(5) 0.0340(3) 0.0913(11) Uiso 1 d D .
H40A H 0.2311(3) 0.0355(5) 0.0039(3) 0.137 Uiso 1 calc R 1
H40B H 0.2056(3) 0.1132(5) 0.0386(3) 0.137 Uiso 1 calc R 1
H40C H 0.2492(3) 0.0390(5) 0.0660(3) 0.137 Uiso 1 calc R 1
C42 C 0.2358(3) 0.3068(5) 0.0365(3) 0.0913(11) Uiso 1 d D .
H42A H 0.2006(3) 0.3414(5) 0.0481(3) 0.137 Uiso 1 calc R 1
H42B H 0.2209(3) 0.2689(5) 0.0073(3) 0.137 Uiso 1 calc R 1
H42C H 0.2686(3) 0.3457(5) 0.0247(3) 0.137 Uiso 1 calc R 1
N3 N 0.0435(3) 0.7701(4) 0.0600(2) 0.094(2) Uani 1 d D .
C43 C -0.0016(6) 0.8469(8) 0.0613(5) 0.190(3) Uiso 1 d D .
H43A H 0.0128(6) 0.8916(8) 0.0368(5) 0.228 Uiso 1 calc R .
H43B H 0.0026(6) 0.8721(8) 0.0972(5) 0.228 Uiso 1 calc R .
C44 C -0.0724(6) 0.8307(9) 0.0473(5) 0.201(3) Uiso 1 d D .
H44A H -0.0955(6) 0.8855(9) 0.0498(5) 0.301 Uiso 1 calc R .
H44B H -0.0884(6) 0.7884(9) 0.0720(5) 0.301 Uiso 1 calc R .
H44C H -0.0781(6) 0.8079(9) 0.0113(5) 0.301 Uiso 1 calc R .
C45 C 0.1058(6) 0.8016(8) 0.0781(5) 0.190(3) Uiso 1 d D .
H45A H 0.1369(6) 0.7538(8) 0.0775(5) 0.228 Uiso 1 calc R .
H45B H 0.1051(6) 0.8234(8) 0.1148(5) 0.228 Uiso 1 calc R .
C46 C 0.1251(6) 0.8794(8) 0.0395(5) 0.201(3) Uiso 1 d D .
H46A H 0.1669(6) 0.9014(8) 0.0511(5) 0.301 Uiso 1 calc R .
H46B H 0.0942(6) 0.9266(8) 0.0405(5) 0.301 Uiso 1 calc R .
H46C H 0.1258(6) 0.8573(8) 0.0034(5) 0.301 Uiso 1 calc R .
C47 C 0.0284(6) 0.7192(8) 0.0129(5) 0.190(3) Uiso 1 d D .
H47A H 0.0222(6) 0.7589(8) -0.0177(5) 0.228 Uiso 1 calc R .
H47B H -0.0116(6) 0.6877(8) 0.0167(5) 0.228 Uiso 1 calc R .
C48 C 0.0820(6) 0.6513(8) 0.0019(5) 0.201(3) Uiso 1 d D .
H48A H 0.0699(6) 0.6184(8) -0.0302(5) 0.301 Uiso 1 calc R .
H48B H 0.0877(6) 0.6111(8) 0.0317(5) 0.301 Uiso 1 calc R .
H48C H 0.1216(6) 0.6822(8) -0.0027(5) 0.301 Uiso 1 calc R .
C49 C 0.0384(6) 0.7032(8) 0.1095(5) 0.190(3) Uiso 1 d D .
H49A H 0.0029(6) 0.6632(8) 0.1001(5) 0.228 Uiso 1 calc R .
H49B H 0.0772(6) 0.6675(8) 0.1116(5) 0.228 Uiso 1 calc R .
C50 C 0.0297(6) 0.7357(9) 0.1622(5) 0.201(3) Uiso 1 d D .
H50A H 0.0276(6) 0.6866(9) 0.1866(5) 0.301 Uiso 1 calc R .
H50B H -0.0096(6) 0.7690(9) 0.1620(5) 0.301 Uiso 1 calc R .
H50C H 0.0652(6) 0.7733(9) 0.1736(5) 0.301 Uiso 1 calc R .
C51 C 0.7251(6) 0.2226(8) 0.1106(5) 0.0631(10) Uiso 0.44 d PD 2
C52 C 0.6733(6) 0.3363(8) 0.1639(5) 0.0631(10) Uiso 0.44 d PD 2
C53 C 0.6074(6) 0.2704(8) 0.0872(5) 0.0631(10) Uiso 0.44 d PD 2
C54 C 0.6373(6) 0.1766(8) 0.1686(5) 0.0631(10) Uiso 0.44 d PD 2
C55 C 0.3396(11) 0.2524(12) 0.1208(6) 0.0654(10) Uiso 0.25 d PD 2
C56 C 0.3762(8) 0.1337(12) 0.0569(9) 0.0654(10) Uiso 0.25 d PD 2
C57 C 0.3020(9) 0.2575(13) 0.0265(8) 0.0654(10) Uiso 0.25 d PD 2
C58 C 0.2625(9) 0.1349(13) 0.0856(7) 0.0654(10) Uiso 0.25 d PD 2
O25 O 0.8691(5) 0.6299(7) 0.0759(4) 0.189(4) Uiso 0.79 d PD 1
C59 C 0.8340(7) 0.6027(9) 0.1084(6) 0.149(5) Uiso 0.79 d PD 1
C60 C 0.8092(6) 0.5216(9) 0.0886(5) 0.152(5) Uiso 0.79 d PD 1
H60A H 0.8261(6) 0.5092(9) 0.0544(5) 0.229 Uiso 0.79 calc PR 1
H60B H 0.7632(6) 0.5251(9) 0.0843(5) 0.229 Uiso 0.79 calc PR 1
H60C H 0.8215(6) 0.4749(9) 0.1134(5) 0.229 Uiso 0.79 calc PR 1
C61 C 0.8234(7) 0.6477(10) 0.1563(5) 0.174(6) Uiso 0.79 d PD 1
H61A H 0.8477(7) 0.7019(10) 0.1578(5) 0.261 Uiso 0.79 calc PR 1
H61B H 0.8367(7) 0.6110(10) 0.1865(5) 0.261 Uiso 0.79 calc PR 1
H61C H 0.7784(7) 0.6611(10) 0.1574(5) 0.261 Uiso 0.79 calc PR 1

loop_
_atom_type_symbol
_atom_type_description
_atom_type_scat_dispersion_real
_atom_type_scat_dispersion_imag
_atom_type_scat_source
C C 0.0033 0.0016 'International Tables Vol C Tables 4.2.6.8 and 6.1.1.4'
H H 0.0000 0.0000 'International Tables Vol C Tables 4.2.6.8 and 6.1.1.4'
Rh Rh -1.1178 0.9187 'International Tables Vol C Tables 4.2.6.8 and 6.1.1.4'
I I -0.4742 1.8119 'International Tables Vol C Tables 4.2.6.8 and 6.1.1.4'
O O 0.0106 0.0060 'International Tables Vol C Tables 4.2.6.8 and 6.1.1.4'
N N 0.0061 0.0033 'International Tables Vol C Tables 4.2.6.8 and 6.1.1.4'

loop_
_geom_angle_atom_site_label_1
_geom_angle_atom_site_label_2
_geom_angle_atom_site_label_3
_geom_angle
C1 Rh15 C12 91.0(2)
C1 Rh15 C11 96.6(2)
C12 Rh15 C11 97.1(2)
C1 Rh15 C26 167.1(2)
C12 Rh15 C26 92.8(2)
C11 Rh15 C26 95.2(2)
C1 Rh15 Rh4 141.6(2)
C12 Rh15 Rh4 98.17(14)
C11 Rh15 Rh4 45.39(13)
C26 Rh15 Rh4 49.79(10)
C1 Rh15 Rh5 135.7(2)
C12 Rh15 Rh5 45.60(13)
C11 Rh15 Rh5 97.19(14)
C26 Rh15 Rh5 47.29(11)
Rh4 Rh15 Rh5 67.648(13)
C1 Rh15 Rh1 131.3(2)
C12 Rh15 Rh1 135.45(13)
C11 Rh15 Rh1 91.73(13)
C26 Rh15 Rh1 42.78(11)
Rh4 Rh15 Rh1 59.385(11)
Rh5 Rh15 Rh1 90.044(13)
C1 Rh15 Rh11 85.9(2)
C12 Rh15 Rh11 125.38(14)
C11 Rh15 Rh11 137.42(14)
C26 Rh15 Rh11 81.83(11)
Rh4 Rh15 Rh11 117.074(14)
Rh5 Rh15 Rh11 110.422(14)
Rh1 Rh15 Rh11 57.716(11)
C1 Rh15 Rh12 79.7(2)
C12 Rh15 Rh12 170.51(13)
C11 Rh15 Rh12 82.21(14)
C26 Rh15 Rh12 96.65(11)
Rh4 Rh15 Rh12 88.127(14)
Rh5 Rh15 Rh12 143.88(2)
Rh1 Rh15 Rh12 54.001(11)
Rh11 Rh15 Rh12 56.310(11)
C1 Rh15 Rh2 125.7(2)
C12 Rh15 Rh2 84.80(13)
C11 Rh15 Rh2 137.62(13)
C26 Rh15 Rh2 42.56(10)
Rh4 Rh15 Rh2 92.318(13)
Rh5 Rh15 Rh2 55.068(11)
Rh1 Rh15 Rh2 60.723(10)
Rh11 Rh15 Rh2 55.384(10)
Rh12 Rh15 Rh2 102.110(13)
C13 Rh2 C14 95.6(2)
C13 Rh2 C26 100.3(2)
C14 Rh2 C26 112.1(2)
C13 Rh2 I1 96.06(13)
C14 Rh2 I1 91.51(13)
C26 Rh2 I1 149.53(11)
C13 Rh2 Rh5 50.35(14)
C14 Rh2 Rh5 108.32(13)
C26 Rh2 Rh5 50.08(11)
I1 Rh2 Rh5 141.32(2)
C13 Rh2 Rh11 138.98(14)
C14 Rh2 Rh11 45.21(13)
C26 Rh2 Rh11 87.84(11)
I1 Rh2 Rh11 96.528(14)
Rh5 Rh2 Rh11 121.155(15)
C13 Rh2 Rh7 152.58(13)
C14 Rh2 Rh7 92.54(13)
C26 Rh2 Rh7 100.80(11)
I1 Rh2 Rh7 57.523(11)
Rh5 Rh2 Rh7 148.64(2)
Rh11 Rh2 Rh7 59.286(11)
C13 Rh2 Rh1 141.00(14)
C14 Rh2 Rh1 100.49(13)
C26 Rh2 Rh1 40.75(11)
I1 Rh2 Rh1 118.569(14)
Rh5 Rh2 Rh1 90.761(13)
Rh11 Rh2 Rh1 58.666(11)
Rh7 Rh2 Rh1 61.896(10)
C13 Rh2 Rh3 90.36(14)
C14 Rh2 Rh3 152.79(13)
C26 Rh2 Rh3 40.69(11)
I1 Rh2 Rh3 114.280(14)
Rh5 Rh2 Rh3 56.784(11)
Rh11 Rh2 Rh3 119.039(14)
Rh7 Rh2 Rh3 94.252(12)
Rh1 Rh2 Rh3 60.435(10)
C13 Rh2 Rh15 97.10(13)
C14 Rh2 Rh15 68.78(13)
C26 Rh2 Rh15 44.04(11)
I1 Rh2 Rh15 157.23(2)
Rh5 Rh2 Rh15 59.536(12)
Rh11 Rh2 Rh15 61.656(11)
Rh7 Rh2 Rh15 110.243(14)
Rh1 Rh2 Rh15 57.523(10)
Rh3 Rh2 Rh15 84.159(12)
C16 Rh3 C26 103.6(2)
C16 Rh3 C15 95.4(2)
C26 Rh3 C15 117.4(2)
C16 Rh3 I2 96.13(14)
C26 Rh3 I2 141.40(11)
C15 Rh3 I2 92.88(13)
C16 Rh3 Rh5 53.71(14)
C26 Rh3 Rh5 49.92(11)
C15 Rh3 Rh5 118.17(14)
I2 Rh3 Rh5 136.19(2)
C16 Rh3 Rh14 139.09(14)
C26 Rh3 Rh14 90.42(11)
C15 Rh3 Rh14 45.07(13)
I2 Rh3 Rh14 95.982(14)
Rh5 Rh3 Rh14 127.783(15)
C16 Rh3 Rh4 101.94(13)
C26 Rh3 Rh4 47.28(11)
C15 Rh3 Rh4 70.72(13)
I2 Rh3 Rh4 156.50(2)
Rh5 Rh3 Rh4 67.306(12)
Rh14 Rh3 Rh4 60.515(11)
C16 Rh3 Rh8 151.94(14)
C26 Rh3 Rh8 97.66(11)
C15 Rh3 Rh8 90.77(14)
I2 Rh3 Rh8 56.158(11)
Rh5 Rh3 Rh8 143.04(2)
Rh14 Rh3 Rh8 57.499(11)
Rh4 Rh3 Rh8 105.928(14)
C16 Rh3 Rh2 95.05(14)
C26 Rh3 Rh2 42.27(11)
C15 Rh3 Rh2 159.16(13)
I2 Rh3 Rh2 103.875(14)
Rh5 Rh3 Rh2 56.162(11)
Rh14 Rh3 Rh2 119.489(14)
Rh4 Rh3 Rh2 89.485(12)
Rh8 Rh3 Rh2 88.447(12)
C16 Rh3 Rh1 143.36(14)
C26 Rh3 Rh1 39.75(11)
C15 Rh3 Rh1 102.62(13)
I2 Rh3 Rh1 114.277(14)
Rh5 Rh3 Rh1 89.665(12)
Rh14 Rh3 Rh1 60.365(11)
Rh4 Rh3 Rh1 56.307(10)
Rh8 Rh3 Rh1 60.135(10)
Rh2 Rh3 Rh1 59.311(10)
C2 Rh4 C11 97.3(2)
C2 Rh4 C26 156.0(2)
C11 Rh4 C26 100.5(2)
C2 Rh4 Rh15 145.0(2)
C11 Rh4 Rh15 50.51(14)
C26 Rh4 Rh15 50.00(10)
C2 Rh4 Rh1 146.5(2)
C11 Rh4 Rh1 98.96(14)
C26 Rh4 Rh1 44.89(11)
Rh15 Rh4 Rh1 63.657(12)
C2 Rh4 Rh13 95.6(2)
C11 Rh4 Rh13 84.1(2)
C26 Rh4 Rh13 102.12(11)
Rh15 Rh4 Rh13 94.131(15)
Rh1 Rh4 Rh13 57.493(11)
C2 Rh4 Rh3 114.4(2)
C11 Rh4 Rh3 143.00(14)
C26 Rh4 Rh3 44.02(10)
Rh15 Rh4 Rh3 93.423(13)
Rh1 Rh4 Rh3 64.968(11)
Rh13 Rh4 Rh3 109.904(14)
C2 Rh4 Rh14 87.4(2)
C11 Rh4 Rh14 145.1(2)
C26 Rh4 Rh14 87.16(11)
Rh15 Rh4 Rh14 126.35(2)
Rh1 Rh4 Rh14 62.963(11)
Rh13 Rh4 Rh14 60.999(12)
Rh3 Rh4 Rh14 59.210(11)
C2 Rh4 Rh5 120.5(2)
C11 Rh4 Rh5 93.50(15)
C26 Rh4 Rh5 42.64(11)
Rh15 Rh4 Rh5 58.597(12)
Rh1 Rh4 Rh5 87.458(12)
Rh13 Rh4 Rh5 143.74(2)
Rh3 Rh4 Rh5 54.653(11)
Rh14 Rh4 Rh5 113.834(14)
C3 Rh5 C12 90.7(2)
C3 Rh5 C13 97.0(2)
C12 Rh5 C13 95.6(2)
C3 Rh5 C26 168.2(2)
C12 Rh5 C26 92.9(2)
C13 Rh5 C26 93.8(2)
C3 Rh5 C16 84.3(2)
C12 Rh5 C16 168.8(2)
C13 Rh5 C16 95.0(2)
C26 Rh5 C16 90.1(2)
C3 Rh5 Rh2 142.9(2)
C12 Rh5 Rh2 93.17(14)
C13 Rh5 Rh2 45.90(13)
C26 Rh5 Rh2 48.06(10)
C16 Rh5 Rh2 96.88(12)
C3 Rh5 Rh3 127.8(2)
C12 Rh5 Rh3 138.00(14)
C13 Rh5 Rh3 95.38(12)
C26 Rh5 Rh3 45.99(10)
C16 Rh5 Rh3 44.11(12)
Rh2 Rh5 Rh3 67.054(12)
C3 Rh5 Rh15 134.9(2)
C12 Rh5 Rh15 45.86(14)
C13 Rh5 Rh15 98.63(13)
C26 Rh5 Rh15 47.09(10)
C16 Rh5 Rh15 135.55(12)
Rh2 Rh5 Rh15 65.396(12)
Rh3 Rh5 Rh15 92.407(14)
C3 Rh5 Rh4 126.8(2)
C12 Rh5 Rh4 86.89(14)
C13 Rh5 Rh4 136.07(13)
C26 Rh5 Rh4 42.31(10)
C16 Rh5 Rh4 88.03(12)
Rh2 Rh5 Rh4 90.202(13)
Rh3 Rh5 Rh4 58.041(11)
Rh15 Rh5 Rh4 53.755(11)
C4 Rh6 C18 95.1(2)
C4 Rh6 C17 92.9(2)
C18 Rh6 C17 89.6(2)
C4 Rh6 C25 121.5(2)
C18 Rh6 C25 142.6(2)
C17 Rh6 C25 95.6(2)
C4 Rh6 Rh9 124.0(2)
C18 Rh6 Rh9 116.43(14)
C17 Rh6 Rh9 46.34(14)
C25 Rh6 Rh9 50.97(10)
C4 Rh6 Rh1 160.29(14)
C18 Rh6 Rh1 99.42(14)
C17 Rh6 Rh1 100.33(14)
C25 Rh6 Rh1 43.15(10)
Rh9 Rh6 Rh1 60.056(11)
C4 Rh6 Rh7 95.93(14)
C18 Rh6 Rh7 132.53(14)
C17 Rh6 Rh7 135.52(15)
C25 Rh6 Rh7 43.70(10)
Rh9 Rh6 Rh7 94.414(13)
Rh1 Rh6 Rh7 64.412(11)
C4 Rh6 Rh12 137.8(2)
C18 Rh6 Rh12 43.44(14)
C17 Rh6 Rh12 94.30(14)
C25 Rh6 Rh12 99.13(10)
Rh9 Rh6 Rh12 89.511(14)
Rh1 Rh6 Rh12 56.084(11)
Rh7 Rh6 Rh12 107.283(14)
C4 Rh6 Rh11 112.4(2)
C18 Rh6 Rh11 75.32(14)
C17 Rh6 Rh11 151.27(14)
C25 Rh6 Rh11 82.91(10)
Rh9 Rh6 Rh11 119.500(15)
Rh1 Rh6 Rh11 59.469(11)
Rh7 Rh6 Rh11 57.792(11)
Rh12 Rh6 Rh11 57.953(11)
C4 Rh6 Rh10 79.8(2)
C18 Rh6 Rh10 171.92(14)
C17 Rh6 Rh10 84.37(15)
C25 Rh6 Rh10 43.95(10)
Rh9 Rh6 Rh10 62.611(12)
Rh1 Rh6 Rh10 86.997(13)
Rh7 Rh6 Rh10 54.816(11)
Rh12 Rh6 Rh10 142.31(2)
Rh11 Rh6 Rh10 112.382(14)
C25 Rh7 C19 97.8(2)
C25 Rh7 C20 118.8(2)
C19 Rh7 C20 100.9(2)
C25 Rh7 I1 141.93(11)
C19 Rh7 I1 99.70(13)
C20 Rh7 I1 90.55(13)
C25 Rh7 Rh10 49.68(11)
C19 Rh7 Rh10 48.17(14)
C20 Rh7 Rh10 119.20(14)
I1 Rh7 Rh10 137.28(2)
C25 Rh7 Rh11 89.49(11)
C19 Rh7 Rh11 143.14(14)
C20 Rh7 Rh11 45.71(14)
I1 Rh7 Rh11 96.202(14)
Rh10 Rh7 Rh11 126.48(2)
C25 Rh7 Rh6 48.95(11)
C19 Rh7 Rh6 96.29(13)
C20 Rh7 Rh6 71.35(13)
I1 Rh7 Rh6 157.84(2)
Rh10 Rh7 Rh6 64.687(12)
Rh11 Rh7 Rh6 62.091(12)
C25 Rh7 Rh2 95.30(11)
C19 Rh7 Rh2 154.08(13)
C20 Rh7 Rh2 92.10(14)
I1 Rh7 Rh2 57.471(11)
Rh10 Rh7 Rh2 140.39(2)
Rh11 Rh7 Rh2 58.869(11)
Rh6 Rh7 Rh2 109.151(14)
C25 Rh7 Rh1 38.39(11)
C19 Rh7 Rh1 136.13(14)
C20 Rh7 Rh1 100.98(13)
I1 Rh7 Rh1 117.581(14)
Rh10 Rh7 Rh1 87.965(12)
Rh11 Rh7 Rh1 58.211(10)
Rh6 Rh7 Rh1 56.450(10)
Rh2 Rh7 Rh1 60.944(10)
C25 Rh7 Rh8 37.58(11)
C19 Rh7 Rh8 89.75(14)
C20 Rh7 Rh8 155.95(13)
I1 Rh7 Rh8 109.003(14)
Rh10 Rh7 Rh8 54.224(11)
Rh11 Rh7 Rh8 116.013(13)
Rh6 Rh7 Rh8 86.195(12)
Rh2 Rh7 Rh8 87.127(12)
Rh1 Rh7 Rh8 57.931(10)
C25 Rh8 C21 98.4(2)
C25 Rh8 C22 122.4(2)
C21 Rh8 C22 95.7(2)
C25 Rh8 I2 139.04(11)
C21 Rh8 I2 100.51(14)
C22 Rh8 I2 91.48(13)
C25 Rh8 Rh10 49.65(11)
C21 Rh8 Rh10 48.72(14)
C22 Rh8 Rh10 118.46(13)
I2 Rh8 Rh10 135.94(2)
C25 Rh8 Rh14 92.29(11)
C21 Rh8 Rh14 137.79(14)
C22 Rh8 Rh14 45.81(13)
I2 Rh8 Rh14 97.493(14)
Rh10 Rh8 Rh14 126.56(2)
C25 Rh8 Rh9 49.39(11)
C21 Rh8 Rh9 95.51(14)
C22 Rh8 Rh9 73.84(13)
I2 Rh8 Rh9 159.30(2)
Rh10 Rh8 Rh9 64.765(12)
Rh14 Rh8 Rh9 61.810(12)
C25 Rh8 Rh3 96.81(11)
C21 Rh8 Rh3 156.41(14)
C22 Rh8 Rh3 91.30(13)
I2 Rh8 Rh3 56.700(11)
Rh10 Rh8 Rh3 142.97(2)
Rh14 Rh8 Rh3 59.043(11)
Rh9 Rh8 Rh3 108.080(14)
C25 Rh8 Rh1 39.00(11)
C21 Rh8 Rh1 137.13(14)
C22 Rh8 Rh1 104.78(13)
I2 Rh8 Rh1 115.885(14)
Rh10 Rh8 Rh1 88.496(13)
Rh14 Rh8 Rh1 61.276(11)
Rh9 Rh8 Rh1 56.511(10)
Rh3 Rh8 Rh1 61.265(10)
C25 Rh8 Rh7 37.47(11)
C21 Rh8 Rh7 90.98(14)
C22 Rh8 Rh7 159.75(13)
I2 Rh8 Rh7 106.101(14)
Rh10 Rh8 Rh7 54.207(11)
Rh14 Rh8 Rh7 119.988(13)
Rh9 Rh8 Rh7 86.518(12)
Rh3 Rh8 Rh7 90.137(12)
Rh1 Rh8 Rh7 58.742(10)
C5 Rh9 C17 93.9(2)
C5 Rh9 C23 92.7(2)
C17 Rh9 C23 88.9(2)
C5 Rh9 C25 123.5(2)
C17 Rh9 C25 95.0(2)
C23 Rh9 C25 143.1(2)
C5 Rh9 Rh6 126.2(2)
C17 Rh9 Rh6 46.85(14)
C23 Rh9 Rh6 116.56(15)
C25 Rh9 Rh6 49.82(10)
C5 Rh9 Rh1 160.6(2)
C17 Rh9 Rh1 100.71(14)
C23 Rh9 Rh1 100.16(15)
C25 Rh9 Rh1 43.04(10)
Rh6 Rh9 Rh1 59.981(11)
C5 Rh9 Rh13 134.7(2)
C17 Rh9 Rh13 95.88(15)
C23 Rh9 Rh13 43.59(14)
C25 Rh9 Rh13 99.54(10)
Rh6 Rh9 Rh13 91.100(14)
Rh1 Rh9 Rh13 56.585(11)
C5 Rh9 Rh8 97.3(2)
C17 Rh9 Rh8 134.61(14)
C23 Rh9 Rh8 133.97(15)
C25 Rh9 Rh8 43.29(10)
Rh6 Rh9 Rh8 92.872(13)
Rh1 Rh9 Rh8 63.385(11)
Rh13 Rh9 Rh8 106.421(14)
C5 Rh9 Rh14 107.5(2)
C17 Rh9 Rh14 154.73(15)
C23 Rh9 Rh14 77.13(15)
C25 Rh9 Rh14 84.37(10)
Rh6 Rh9 Rh14 121.903(15)
Rh1 Rh9 Rh14 62.071(11)
Rh13 Rh9 Rh14 59.550(12)
Rh8 Rh9 Rh14 56.988(11)
C5 Rh9 Rh10 82.4(2)
C17 Rh9 Rh10 84.12(14)
C23 Rh9 Rh10 171.14(15)
C25 Rh9 Rh10 43.58(10)
Rh6 Rh9 Rh10 61.878(12)
Rh1 Rh9 Rh10 86.566(12)
Rh13 Rh9 Rh10 142.619(15)
Rh8 Rh9 Rh10 54.344(11)
Rh14 Rh9 Rh10 111.320(14)
C6 Rh10 C19 96.1(2)
C6 Rh10 C21 96.5(2)
C19 Rh10 C21 103.1(2)
C6 Rh10 C25 162.1(2)
C19 Rh10 C25 94.6(2)
C21 Rh10 C25 94.9(2)
C6 Rh10 Rh7 141.1(2)
C19 Rh10 Rh7 47.65(13)
C21 Rh10 Rh7 104.60(13)
C25 Rh10 Rh7 47.01(11)
C6 Rh10 Rh8 142.1(2)
C19 Rh10 Rh8 103.54(13)
C21 Rh10 Rh8 47.78(13)
C25 Rh10 Rh8 47.13(11)
Rh7 Rh10 Rh8 71.568(13)
C6 Rh10 Rh6 118.5(2)
C19 Rh10 Rh6 92.59(13)
C21 Rh10 Rh6 139.90(13)
C25 Rh10 Rh6 46.62(11)
Rh7 Rh10 Rh6 60.497(11)
Rh8 Rh10 Rh6 92.923(13)
C6 Rh10 Rh9 118.5(2)
C19 Rh10 Rh9 140.49(13)
C21 Rh10 Rh9 91.85(13)
C25 Rh10 Rh9 47.22(11)
Rh7 Rh10 Rh9 93.397(13)
Rh8 Rh10 Rh9 60.891(12)
Rh6 Rh10 Rh9 55.511(11)
C7 Rh11 C14 96.8(2)
C7 Rh11 C20 96.9(2)
C14 Rh11 C20 99.2(2)
C7 Rh11 Rh2 142.4(2)
C14 Rh11 Rh2 45.95(13)
C20 Rh11 Rh2 94.85(13)
C7 Rh11 Rh7 142.5(2)
C14 Rh11 Rh7 95.25(13)
C20 Rh11 Rh7 46.06(13)
Rh2 Rh11 Rh7 61.845(11)
C7 Rh11 Rh12 86.24(15)
C14 Rh11 Rh12 131.09(13)
C20 Rh11 Rh12 129.02(13)
Rh2 Rh11 Rh12 113.059(15)
Rh7 Rh11 Rh12 111.497(15)
C7 Rh11 Rh1 142.66(15)
C14 Rh11 Rh1 106.41(13)
C20 Rh11 Rh1 107.50(13)
Rh2 Rh11 Rh1 64.189(11)
Rh7 Rh11 Rh1 64.689(11)
Rh12 Rh11 Rh1 56.454(11)
C7 Rh11 Rh6 107.7(2)
C14 Rh11 Rh6 154.13(13)
C20 Rh11 Rh6 70.20(13)
Rh2 Rh11 Rh6 109.937(14)
Rh7 Rh11 Rh6 60.117(11)
Rh12 Rh11 Rh6 60.619(12)
Rh1 Rh11 Rh6 57.831(11)
C7 Rh11 Rh15 104.2(2)
C14 Rh11 Rh15 69.86(13)
C20 Rh11 Rh15 157.18(13)
Rh2 Rh11 Rh15 62.960(12)
Rh7 Rh11 Rh15 113.344(14)
Rh12 Rh11 Rh15 62.179(12)
Rh1 Rh11 Rh15 59.514(11)
Rh6 Rh11 Rh15 110.721(14)
C8 Rh12 C18 94.1(2)
C8 Rh12 C24 88.6(2)
C18 Rh12 C24 94.5(2)
C8 Rh12 Rh1 158.9(2)
C18 Rh12 Rh1 104.08(13)
C24 Rh12 Rh1 100.39(14)
C8 Rh12 Rh13 121.9(2)
C18 Rh12 Rh13 117.49(15)
C24 Rh12 Rh13 44.92(14)
Rh1 Rh12 Rh13 58.346(11)
C8 Rh12 Rh11 112.7(2)
C18 Rh12 Rh11 78.32(14)
C24 Rh12 Rh11 157.83(15)
Rh1 Rh12 Rh11 62.003(11)
Rh13 Rh12 Rh11 120.313(15)
C8 Rh12 Rh6 138.1(2)
C18 Rh12 Rh6 44.42(14)
C24 Rh12 Rh6 98.7(2)
Rh1 Rh12 Rh6 59.768(11)
Rh13 Rh12 Rh6 89.712(14)
Rh11 Rh12 Rh6 61.428(12)
C8 Rh12 Rh15 98.3(2)
C18 Rh12 Rh15 139.71(14)
C24 Rh12 Rh15 123.9(2)
Rh1 Rh12 Rh15 60.888(11)
Rh13 Rh12 Rh15 87.579(14)
Rh11 Rh12 Rh15 61.512(12)
Rh6 Rh12 Rh15 110.831(13)
C9 Rh13 C23 95.6(2)
C9 Rh13 C24 91.7(2)
C23 Rh13 C24 91.4(2)
C9 Rh13 Rh1 155.1(2)
C23 Rh13 Rh1 105.42(14)
C24 Rh13 Rh1 100.73(14)
C9 Rh13 Rh4 94.5(2)
C23 Rh13 Rh4 139.48(15)
C24 Rh13 Rh4 127.4(2)
Rh1 Rh13 Rh4 60.843(12)
C9 Rh13 Rh12 123.6(2)
C23 Rh13 Rh12 115.8(2)
C24 Rh13 Rh12 45.42(15)
Rh1 Rh13 Rh12 58.208(11)
Rh4 Rh13 Rh12 90.090(14)
C9 Rh13 Rh9 139.3(2)
C23 Rh13 Rh9 45.16(14)
C24 Rh13 Rh9 98.4(2)
Rh1 Rh13 Rh9 60.273(11)
Rh4 Rh13 Rh9 109.520(14)
Rh12 Rh13 Rh9 89.670(14)
C9 Rh13 Rh14 108.5(2)
C23 Rh13 Rh14 79.05(15)
C24 Rh13 Rh14 158.3(2)
Rh1 Rh13 Rh14 63.920(11)
Rh4 Rh13 Rh14 60.540(12)
Rh12 Rh13 Rh14 122.127(15)
Rh9 Rh13 Rh14 61.103(12)
C10 Rh14 C22 98.7(2)
C10 Rh14 C15 98.3(2)
C22 Rh14 C15 98.3(2)
C10 Rh14 Rh8 144.4(2)
C22 Rh14 Rh8 47.06(13)
C15 Rh14 Rh8 96.42(14)
C10 Rh14 Rh3 143.1(2)
C22 Rh14 Rh3 95.83(13)
C15 Rh14 Rh3 45.90(13)
Rh8 Rh14 Rh3 63.459(12)
C10 Rh14 Rh4 105.0(2)
C22 Rh14 Rh4 155.08(13)
C15 Rh14 Rh4 70.89(13)
Rh8 Rh14 Rh4 110.410(14)
Rh3 Rh14 Rh4 60.276(11)
C10 Rh14 Rh13 85.69(15)
C22 Rh14 Rh13 132.31(14)
C15 Rh14 Rh13 128.26(14)
Rh8 Rh14 Rh13 109.703(15)
Rh3 Rh14 Rh13 108.693(14)
Rh4 Rh14 Rh13 58.461(12)
C10 Rh14 Rh9 105.5(2)
C22 Rh14 Rh9 73.95(14)
C15 Rh14 Rh9 155.72(13)
Rh8 Rh14 Rh9 61.202(12)
Rh3 Rh14 Rh9 111.020(14)
Rh4 Rh14 Rh9 106.456(14)
Rh13 Rh14 Rh9 59.347(12)
C10 Rh14 Rh1 140.6(2)
C22 Rh14 Rh1 107.60(13)
C15 Rh14 Rh1 106.14(13)
Rh8 Rh14 Rh1 62.976(11)
Rh3 Rh14 Rh1 63.223(11)
Rh4 Rh14 Rh1 57.151(11)
Rh13 Rh14 Rh1 54.893(11)
Rh9 Rh14 Rh1 56.848(11)
C25 Rh1 C26 125.5(2)
C25 Rh1 Rh12 114.88(12)
C26 Rh1 Rh12 111.59(11)
C25 Rh1 Rh13 114.94(12)
C26 Rh1 Rh13 110.23(11)
Rh12 Rh1 Rh13 63.446(12)
C25 Rh1 Rh4 146.89(12)
C26 Rh1 Rh4 48.87(11)
Rh12 Rh1 Rh4 93.540(13)
Rh13 Rh1 Rh4 61.664(12)
C25 Rh1 Rh6 50.87(12)
C26 Rh1 Rh6 149.36(11)
Rh12 Rh1 Rh6 64.149(12)
Rh13 Rh1 Rh6 95.094(14)
Rh4 Rh1 Rh6 154.153(15)
C25 Rh1 Rh9 51.91(12)
C26 Rh1 Rh9 147.37(11)
Rh12 Rh1 Rh9 94.258(14)
Rh13 Rh1 Rh9 63.142(12)
Rh4 Rh1 Rh9 112.438(14)
Rh6 Rh1 Rh9 59.963(12)
C25 Rh1 Rh11 89.98(12)
C26 Rh1 Rh11 88.13(11)
Rh12 Rh1 Rh11 61.543(12)
Rh13 Rh1 Rh11 124.950(15)
Rh4 Rh1 Rh11 119.702(14)
Rh6 Rh1 Rh11 62.700(12)
Rh9 Rh1 Rh11 122.636(15)
C25 Rh1 Rh15 149.80(12)
C26 Rh1 Rh15 46.65(11)
Rh12 Rh1 Rh15 65.110(12)
Rh13 Rh1 Rh15 92.541(13)
Rh4 Rh1 Rh15 56.958(11)
Rh6 Rh1 Rh15 117.774(14)
Rh9 Rh1 Rh15 154.102(15)
Rh11 Rh1 Rh15 62.771(11)
C25 Rh1 Rh14 88.89(12)
C26 Rh1 Rh14 87.28(11)
Rh12 Rh1 Rh14 124.632(14)
Rh13 Rh1 Rh14 61.187(12)
Rh4 Rh1 Rh14 59.886(11)
Rh6 Rh1 Rh14 120.899(14)
Rh9 Rh1 Rh14 61.082(11)
Rh11 Rh1 Rh14 173.457(15)
Rh15 Rh1 Rh14 116.623(14)
C25 Rh1 Rh2 93.33(12)
C26 Rh1 Rh2 42.84(11)
Rh12 Rh1 Rh2 111.338(14)
Rh13 Rh1 Rh2 151.09(2)
Rh4 Rh1 Rh2 91.532(13)
Rh6 Rh1 Rh2 108.198(13)
Rh9 Rh1 Rh2 143.977(14)
Rh11 Rh1 Rh2 57.146(11)
Rh15 Rh1 Rh2 61.754(11)
Rh14 Rh1 Rh2 116.490(13)
C25 Rh1 Rh8 40.95(12)
C26 Rh1 Rh8 96.60(11)
Rh12 Rh1 Rh8 151.77(2)
Rh13 Rh1 Rh8 108.874(14)
Rh4 Rh1 Rh8 106.635(13)
Rh6 Rh1 Rh8 90.938(13)
Rh9 Rh1 Rh8 60.104(11)
Rh11 Rh1 Rh8 120.288(13)
Rh15 Rh1 Rh8 142.807(14)
Rh14 Rh1 Rh8 55.748(10)
Rh2 Rh1 Rh8 88.115(11)
Rh2 I1 Rh7 65.006(11)
Rh8 I2 Rh3 67.141(12)
Rh1 C25 Rh7 101.4(2)
Rh1 C25 Rh8 100.1(2)
Rh7 C25 Rh8 104.9(2)
Rh1 C25 Rh10 173.2(2)
Rh7 C25 Rh10 83.31(14)
Rh8 C25 Rh10 83.22(14)
Rh1 C25 Rh6 85.98(15)
Rh7 C25 Rh6 87.35(15)
Rh8 C25 Rh6 164.8(2)
Rh10 C25 Rh6 89.43(15)
Rh1 C25 Rh9 85.04(14)
Rh7 C25 Rh9 164.7(2)
Rh8 C25 Rh9 87.32(15)
Rh10 C25 Rh9 89.20(15)
Rh6 C25 Rh9 79.21(13)
Rh1 C26 Rh3 100.0(2)
Rh1 C26 Rh2 96.4(2)
Rh3 C26 Rh2 97.0(2)
Rh1 C26 Rh4 86.24(14)
Rh3 C26 Rh4 88.7(2)
Rh2 C26 Rh4 173.1(2)
Rh1 C26 Rh15 90.6(2)
Rh3 C26 Rh15 164.1(2)
Rh2 C26 Rh15 93.4(2)
Rh4 C26 Rh15 80.21(13)
Rh1 C26 Rh5 175.7(2)
Rh3 C26 Rh5 84.09(15)
Rh2 C26 Rh5 81.86(13)
Rh4 C26 Rh5 95.0(2)
Rh15 C26 Rh5 85.63(14)
O1 C1 Rh15 175.7(5)
O2 C2 Rh4 177.4(5)
O3 C3 Rh5 175.8(5)
O4 C4 Rh6 178.8(5)
O5 C5 Rh9 178.3(6)
O6 C6 Rh10 178.8(5)
O7 C7 Rh11 179.3(6)
O8 C8 Rh12 177.9(6)
O9 C9 Rh13 179.1(6)
O10 C10 Rh14 178.0(5)
O11 C11 Rh4 143.8(4)
O11 C11 Rh15 131.8(4)
Rh4 C11 Rh15 84.1(2)
O12 C12 Rh5 135.7(4)
O12 C12 Rh15 135.6(4)
Rh5 C12 Rh15 88.5(2)
O13 C13 Rh2 144.5(4)
O13 C13 Rh5 131.5(4)
Rh2 C13 Rh5 83.8(2)
O14 C14 Rh11 139.5(4)
O14 C14 Rh2 131.6(4)
Rh11 C14 Rh2 88.8(2)
O15 C15 Rh14 137.5(4)
O15 C15 Rh3 133.4(4)
Rh14 C15 Rh3 89.0(2)
O16 C16 Rh3 147.0(4)
O16 C16 Rh5 130.7(4)
Rh3 C16 Rh5 82.2(2)
O17 C17 Rh9 137.5(4)
O17 C17 Rh6 135.7(4)
Rh9 C17 Rh6 86.8(2)
O18 C18 Rh12 133.1(4)
O18 C18 Rh6 134.7(4)
Rh12 C18 Rh6 92.1(2)
O19 C19 Rh7 139.6(4)
O19 C19 Rh10 136.2(4)
Rh7 C19 Rh10 84.2(2)
O20 C20 Rh11 138.5(4)
O20 C20 Rh7 133.3(4)
Rh11 C20 Rh7 88.2(2)
O21 C21 Rh8 139.5(4)
O21 C21 Rh10 137.0(4)
Rh8 C21 Rh10 83.5(2)
O22 C22 Rh14 139.6(4)
O22 C22 Rh8 133.3(4)
Rh14 C22 Rh8 87.1(2)
O23 C23 Rh13 134.3(4)
O23 C23 Rh9 134.4(4)
Rh13 C23 Rh9 91.3(2)
O24 C24 Rh13 136.1(4)
O24 C24 Rh12 134.2(4)
Rh13 C24 Rh12 89.7(2)
C31 N1 C29 114.7(6)
C31 N1 C27 108.3(6)
C29 N1 C27 109.3(6)
C31 N1 C33 107.5(6)
C29 N1 C33 105.7(6)
C27 N1 C33 111.3(6)
C52 N1 C54 112.0(7)
C52 N1 C51 107.5(7)
C54 N1 C51 107.3(7)
C52 N1 C53 109.3(7)
C54 N1 C53 108.2(7)
C51 N1 C53 112.7(7)
N1 C27 C28 113.8(7)
N1 C29 C30 115.3(7)
N1 C31 C32 111.4(7)
N1 C33 C34 111.1(7)
C41 N2 C35 109.7(5)
C41 N2 C37 108.8(5)
C35 N2 C37 112.3(5)
C57 N2 C56 112.0(11)
C41 N2 C39 111.4(5)
C35 N2 C39 106.5(5)
C37 N2 C39 108.1(5)
C57 N2 C58 112.9(12)
C56 N2 C58 111.0(11)
C57 N2 C55 103.6(11)
C56 N2 C55 109.9(12)
C58 N2 C55 107.1(10)
N2 C35 C36 112.5(6)
N2 C37 C38 113.3(6)
N2 C39 C40 111.7(6)
N2 C41 C42 114.7(6)
C47 N3 C45 126.1(9)
C47 N3 C43 109.2(8)
C45 N3 C43 107.3(8)
C47 N3 C49 105.9(8)
C45 N3 C49 94.1(7)
C43 N3 C49 113.5(8)
N3 C43 C44 118.5(10)
N3 C45 C46 108.4(10)
N3 C47 C48 112.2(10)
C50 C49 N3 120.8(11)
N1 C51 C32 109.3(8)
N1 C52 C28 113.7(8)
N1 C53 C30 109.3(8)
N1 C54 C34 107.5(7)
C38 C55 N2 108.3(11)
N2 C56 C36 109.4(11)
N2 C57 C42 111.4(11)
N2 C58 C40 107.4(11)
O25 C59 C61 123.2(14)
O25 C59 C60 106.6(13)
C61 C59 C60 130.3(14)

loop_
_geom_bond_atom_site_label_1
_geom_bond_atom_site_label_2
_geom_bond_distance
Rh15 C1 1.877(5)
Rh15 C12 2.068(5)
Rh15 C11 2.112(5)
Rh15 C26 2.116(4)
Rh15 Rh4 2.7218(5)
Rh15 Rh5 2.8805(5)
Rh15 Rh1 2.9097(4)
Rh15 Rh11 3.0023(5)
Rh15 Rh12 3.0211(5)
Rh15 Rh2 3.0384(5)
Rh2 C13 1.979(5)
Rh2 C14 2.018(4)
Rh2 C26 2.059(4)
Rh2 I1 2.6899(4)
Rh2 Rh5 2.7398(5)
Rh2 Rh11 2.8074(5)
Rh2 Rh7 2.8916(5)
Rh2 Rh1 3.0085(4)
Rh2 Rh3 3.0375(4)
Rh3 C16 1.939(5)
Rh3 C26 1.995(4)
Rh3 C15 2.039(5)
Rh3 I2 2.6868(4)
Rh3 Rh5 2.7596(5)
Rh3 Rh14 2.8394(5)
Rh3 Rh4 2.8704(5)
Rh3 Rh8 2.9621(5)
Rh3 Rh1 3.0430(4)
Rh4 C2 1.870(5)
Rh4 C11 1.948(5)
Rh4 C26 2.109(4)
Rh4 Rh1 2.7943(4)
Rh4 Rh13 2.8163(5)
Rh4 Rh14 2.8772(5)
Rh4 Rh5 3.1213(5)
Rh5 C3 1.909(5)
Rh5 C12 2.059(5)
Rh5 C13 2.122(5)
Rh5 C26 2.123(4)
Rh5 C16 2.245(5)
Rh6 C4 1.887(5)
Rh6 C18 2.047(5)
Rh6 C17 2.049(5)
Rh6 C25 2.181(4)
Rh6 Rh9 2.8047(5)
Rh6 Rh1 2.8053(5)
Rh6 Rh7 2.8894(5)
Rh6 Rh12 2.9219(5)
Rh6 Rh11 2.9449(5)
Rh6 Rh10 3.0011(5)
Rh7 C25 1.998(4)
Rh7 C19 2.016(5)
Rh7 C20 2.031(5)
Rh7 I1 2.6915(4)
Rh7 Rh10 2.7133(5)
Rh7 Rh11 2.8197(5)
Rh7 Rh1 3.0359(4)
Rh7 Rh8 3.1735(5)
Rh8 C25 2.003(4)
Rh8 C21 2.023(5)
Rh8 C22 2.047(5)
Rh8 I2 2.6699(4)
Rh8 Rh10 2.7139(5)
Rh8 Rh14 2.7925(5)
Rh8 Rh9 2.9182(5)
Rh8 Rh1 3.0095(4)
Rh9 C5 1.876(5)
Rh9 C17 2.032(5)
Rh9 C23 2.045(5)
Rh9 C25 2.218(4)
Rh9 Rh1 2.8074(4)
Rh9 Rh13 2.8841(5)
Rh9 Rh14 2.9351(5)
Rh9 Rh10 3.0214(5)
Rh10 C6 1.895(5)
Rh10 C19 2.032(5)
Rh10 C21 2.053(5)
Rh10 C25 2.083(4)
Rh11 C7 1.890(5)
Rh11 C14 1.993(5)
Rh11 C20 2.019(5)
Rh11 Rh12 2.8422(5)
Rh11 Rh1 2.8545(4)
Rh12 C8 1.868(5)
Rh12 C18 2.010(5)
Rh12 C24 2.020(5)
Rh12 Rh1 2.6944(4)
Rh12 Rh13 2.8356(5)
Rh13 C9 1.857(5)
Rh13 C23 1.989(5)
Rh13 C24 2.002(5)
Rh13 Rh1 2.6984(4)
Rh13 Rh14 2.8901(5)
Rh14 C10 1.868(5)
Rh14 C22 2.005(5)
Rh14 C15 2.010(5)
Rh14 Rh1 2.9626(4)
Rh1 C25 1.923(4)
Rh1 C26 1.976(4)
C1 O1 1.138(6)
C2 O2 1.138(6)
C3 O3 1.124(6)
C4 O4 1.131(5)
C5 O5 1.122(6)
C6 O6 1.131(6)
C7 O7 1.117(5)
C8 O8 1.155(6)
C9 O9 1.131(6)
C10 O10 1.138(6)
C11 O11 1.180(5)
C12 O12 1.162(6)
C13 O13 1.165(5)
C14 O14 1.183(5)
C15 O15 1.169(5)
C16 O16 1.162(5)
C17 O17 1.159(5)
C18 O18 1.174(5)
C19 O19 1.177(5)
C20 O20 1.172(5)
C21 O21 1.160(5)
C22 O22 1.168(5)
C23 O23 1.178(5)
C24 O24 1.169(6)
N1 C31 1.493(9)
N1 C52 1.494(11)
N1 C29 1.506(9)
N1 C27 1.507(9)
N1 C33 1.542(9)
N1 C54 1.550(11)
N1 C51 1.553(11)
N1 C53 1.554(11)
C27 C28 1.533(10)
C29 C30 1.520(10)
C31 C32 1.585(10)
C33 C34 1.568(10)
C28 C52 1.548(12)
C30 C53 1.579(11)
C32 C51 1.565(11)
C34 C54 1.630(12)
N2 C57 1.50(2)
N2 C41 1.507(8)
N2 C35 1.509(7)
N2 C37 1.516(7)
N2 C56 1.52(2)
N2 C39 1.526(8)
N2 C58 1.53(2)
N2 C55 1.59(2)
C35 C36 1.556(8)
C37 C38 1.539(8)
C39 C40 1.544(9)
C41 C42 1.540(8)
C36 C56 1.60(2)
C38 C55 1.56(2)
C40 C58 1.62(2)
C42 C57 1.60(2)
N3 C47 1.420(11)
N3 C45 1.427(10)
N3 C43 1.492(11)
N3 C49 1.600(11)
C43 C44 1.513(12)
C45 C46 1.584(12)
C47 C48 1.552(12)
C49 C50 1.424(12)
O25 C59 1.198(12)
C59 C61 1.401(13)
C59 C60 1.403(13)
